data_1547240
loop_
_publ_author_name
'Han, Yong-Chao'
'Zhang, Yan-Dong'
'Jia, Qun'
'Cui, Jian'
'Zhang, Chi'

_publ_section_title
;
 Hypervalent-Iodine-Mediated Ring-Contraction Monofluorination Affording
 Monofluorinated Five-Membered Ring-Fused Oxazolines.
;
_journal_issue 19
_journal_name_full 'Organic letters'
_journal_page_first 5300
_journal_page_last 5303
_journal_paper_doi 10.1021/acs.orglett.7b02479
_journal_volume 19
_journal_year 2017
_chemical_formula_sum 'C13 H14 F N O'
_chemical_formula_weight 219.25
_space_group_crystal_system orthorhombic
_space_group_IT_number 29
_space_group_name_Hall 'P 2c -2ac'
_space_group_name_H-M_alt 'P c a 21'
_symmetry_space_group_name_Hall 'P 2c -2ac'
_symmetry_space_group_name_H-M 'P c a 21'
_atom_sites_solution_hydrogens geom
_audit_creation_method SHELXL-2016/6
_cell_angle_alpha 90
_cell_angle_beta 90
_cell_angle_gamma 90
_cell_formula_units_Z 8
_cell_length_a 11.246(2)
_cell_length_b 17.285(4)
_cell_length_c 11.864(2)
_cell_measurement_reflns_used 3848
_cell_measurement_temperature 113(2)
_cell_measurement_theta_max 25.0282
_cell_measurement_theta_min 1.1781
_cell_volume 2306.2(8)
_computing_cell_refinement crystalclear
_computing_data_collection crystalclear
_computing_data_reduction crystalclear
_computing_molecular_graphics 'Bruker SHELXTL'
_computing_publication_material 'Bruker SHELXTL'
_computing_structure_refinement 'SHELXL-2016/6 (Sheldrick, 2016)'
_computing_structure_solution 'SHELXS-2016/6 (Sheldrick, 2016)'
_diffrn_ambient_temperature 113(2)
_diffrn_measured_fraction_theta_full 0.999
_diffrn_measured_fraction_theta_max 0.999
_diffrn_measurement_device_type 'rigaku saturn'
_diffrn_measurement_method '\w scans'
_diffrn_radiation_type MoK\a
_diffrn_radiation_wavelength 0.71073
_diffrn_reflns_av_R_equivalents 0.0940
_diffrn_reflns_av_unetI/netI 0.0721
_diffrn_reflns_Laue_measured_fraction_full 0.999
_diffrn_reflns_Laue_measured_fraction_max 0.999
_diffrn_reflns_limit_h_max 13
_diffrn_reflns_limit_h_min -13
_diffrn_reflns_limit_k_max 19
_diffrn_reflns_limit_k_min -20
_diffrn_reflns_limit_l_max 14
_diffrn_reflns_limit_l_min -11
_diffrn_reflns_number 15718
_diffrn_reflns_point_group_measured_fraction_full 0.915
_diffrn_reflns_point_group_measured_fraction_max 0.915
_diffrn_reflns_theta_full 24.996
_diffrn_reflns_theta_max 24.996
_diffrn_reflns_theta_min 1.178
_diffrn_source 'fine-focus sealed tube'
_exptl_absorpt_coefficient_mu 0.091
_exptl_absorpt_correction_T_max 0.9892
_exptl_absorpt_correction_T_min 0.9821
_exptl_absorpt_correction_type multi-scan
_exptl_absorpt_process_details crystalclear
_exptl_crystal_colour colourless
_exptl_crystal_density_diffrn 1.263
_exptl_crystal_density_method 'not measured'
_exptl_crystal_description brick
_exptl_crystal_F_000 928
_exptl_crystal_size_max 0.200
_exptl_crystal_size_mid 0.180
_exptl_crystal_size_min 0.120
_exptl_transmission_factor_max 0.20
_exptl_transmission_factor_min 0.12
_refine_diff_density_max 0.816
_refine_diff_density_min -0.359
_refine_diff_density_rms 0.085
_refine_ls_abs_structure_details
;
 Flack x determined using 840 quotients [(I+)-(I-)]/[(I+)+(I-)]
 (Parsons, Flack and Wagner, Acta Cryst. B69 (2013) 249-259).
;
_refine_ls_abs_structure_Flack 0.6(10)
_refine_ls_extinction_method none
_refine_ls_goodness_of_fit_ref 1.071
_refine_ls_hydrogen_treatment constr
_refine_ls_matrix_type full
_refine_ls_number_parameters 291
_refine_ls_number_reflns 3714
_refine_ls_number_restraints 2
_refine_ls_restrained_S_all 1.072
_refine_ls_R_factor_all 0.1092
_refine_ls_R_factor_gt 0.0957
_refine_ls_shift/su_max 0.000
_refine_ls_shift/su_mean 0.000
_refine_ls_structure_factor_coef Fsqd
_refine_ls_weighting_details 'w=1/[\s^2^(Fo^2^)+(0.1844P)^2^+0.2332P] where P=(Fo^2^+2Fc^2^)/3'
_refine_ls_weighting_scheme calc
_refine_ls_wR_factor_gt 0.2581
_refine_ls_wR_factor_ref 0.2720
_reflns_Friedel_coverage 0.734
_reflns_Friedel_fraction_full 0.820
_reflns_Friedel_fraction_max 0.820
_reflns_number_gt 3059
_reflns_number_total 3714
_reflns_threshold_expression 'I > 2\s(I)'
_cod_data_source_file ol7b02479_si_002.cif
_cod_data_source_block R141211D1
_cod_depositor_comments
;
The following automatic conversions were performed:

'_exptl_absorpt_correction_type' value 'MULTI-SCAN' changed to
'multi-scan' according to
/home/data/users/saulius/crontab/automatic-downloads/rss-feeds/ACS/lib/dictionaries/cif_core.dic
dictionary named 'cif_core.dic' version 2.4.2 from 2011-04-26.

Automatic conversion script
Id: cif_fix_values 4973 2017-02-22 13:04:09Z antanas 

 Adding full bibliography for 1547240--1547241.cif.

2019-02-18
Z value and formula fixed to values more according to usual
chemical conventions.                 miguel
;
_cod_original_formula_sum 'C26 H28 F2 N2 O2'
_cod_original_formula_weight 438.50
_cod_original_formula_units_Z 4
_cod_original_cell_volume 2306.1(8)
_cod_database_code 1547240
_shelx_shelxl_version_number 2016/6
_shelx_space_group_comment
;
The symmetry employed for this shelxl refinement is uniquely defined
by the following loop, which should always be used as a source of
symmetry information in preference to the above space-group names.
They are only intended as comments.
;
_shelx_estimated_absorpt_t_min 0.982
_shelx_estimated_absorpt_t_max 0.989

loop_
_space_group_symop_operation_xyz
'x, y, z'
'-x, -y, z+1/2'
'x+1/2, -y, z'
'-x+1/2, y, z+1/2'

loop_
_atom_site_label
_atom_site_type_symbol
_atom_site_fract_x
_atom_site_fract_y
_atom_site_fract_z
_atom_site_U_iso_or_equiv
_atom_site_adp_type
_atom_site_occupancy
_atom_site_site_symmetry_order
_atom_site_calc_flag
_atom_site_refinement_flags_posn
_atom_site_refinement_flags_adp
F1 F 0.1336(5) 0.4988(3) -0.1638(5) 0.0580(14) Uani 1 1 d . .
F2 F 0.1842(4) 0.0224(3) 0.4911(5) 0.0545(13) Uani 1 1 d . .
O1 O 0.1264(5) 0.5119(3) 0.1014(5) 0.0410(14) Uani 1 1 d . U
O2 O 0.0638(6) 0.0630(3) 0.2590(5) 0.0477(14) Uani 1 1 d . .
N1 N -0.0112(6) 0.5908(4) 0.0181(6) 0.0442(16) Uani 1 1 d . .
N2 N 0.0026(6) 0.1451(3) 0.3966(5) 0.0363(14) Uani 1 1 d . .
C1 C 0.0178(9) 0.3234(5) -0.0219(9) 0.062(3) Uani 1 1 d . .
H1A H 0.052698 0.292639 0.039138 0.092 Uiso 1 1 calc R U
H1B H 0.029579 0.296584 -0.093838 0.092 Uiso 1 1 calc R U
H1C H -0.067513 0.330082 -0.008143 0.092 Uiso 1 1 calc R U
C2 C 0.0789(7) 0.4038(5) -0.0264(7) 0.0458(19) Uani 1 1 d . .
H2 H 0.167288 0.398814 -0.020115 0.055 Uiso 1 1 calc R U
C3 C 0.0434(7) 0.4429(5) -0.1379(8) 0.048(2) Uani 1 1 d . .
H3 H 0.033675 0.404239 -0.199949 0.058 Uiso 1 1 calc R U
C4 C -0.0701(7) 0.4857(5) -0.1152(7) 0.0412(18) Uani 1 1 d . .
H4A H -0.139770 0.451663 -0.127358 0.049 Uiso 1 1 calc R U
H4B H -0.077198 0.531281 -0.165355 0.049 Uiso 1 1 calc R U
C5 C -0.0621(8) 0.5111(5) 0.0096(8) 0.049(2) Uani 1 1 d . .
H5 H -0.141008 0.507441 0.048157 0.058 Uiso 1 1 calc R U
C6 C 0.0299(7) 0.4573(5) 0.0641(8) 0.048(2) Uani 1 1 d . U
H6 H -0.004421 0.427783 0.128826 0.058 Uiso 1 1 calc R U
C7 C 0.0900(7) 0.5844(5) 0.0708(7) 0.0441(18) Uani 1 1 d . .
C8 C 0.1645(7) 0.6492(4) 0.1102(6) 0.0333(15) Uani 1 1 d . .
C9 C 0.1432(7) 0.7249(4) 0.0734(7) 0.0443(19) Uani 1 1 d . .
H9 H 0.085633 0.734560 0.016526 0.053 Uiso 1 1 calc R U
C10 C 0.2062(9) 0.7854(5) 0.1201(11) 0.064(3) Uani 1 1 d . .
H10 H 0.190419 0.836640 0.095431 0.077 Uiso 1 1 calc R U
C11 C 0.2913(8) 0.7733(6) 0.2013(11) 0.067(3) Uani 1 1 d . .
H11 H 0.333550 0.815570 0.233159 0.080 Uiso 1 1 calc R U
C12 C 0.3140(8) 0.6981(5) 0.2356(8) 0.054(2) Uani 1 1 d . .
H12 H 0.373148 0.689174 0.291341 0.065 Uiso 1 1 calc R U
C13 C 0.2534(6) 0.6360(4) 0.1913(6) 0.0357(16) Uani 1 1 d . .
H13 H 0.271474 0.584875 0.215178 0.043 Uiso 1 1 calc R U
C14 C -0.0388(12) -0.1210(6) 0.3962(11) 0.079(3) Uani 1 1 d . .
H14A H 0.005526 -0.163271 0.431758 0.118 Uiso 1 1 calc R U
H14B H -0.066754 -0.137581 0.321755 0.118 Uiso 1 1 calc R U
H14C H -0.107243 -0.107362 0.443346 0.118 Uiso 1 1 calc R U
C15 C 0.0416(9) -0.0511(5) 0.3834(7) 0.049(2) Uani 1 1 d . .
H15 H 0.114903 -0.065901 0.340801 0.059 Uiso 1 1 calc R U
C16 C 0.0758(8) -0.0210(5) 0.5002(8) 0.051(2) Uani 1 1 d . .
H16 H 0.082190 -0.063743 0.556669 0.061 Uiso 1 1 calc R U
C17 C -0.0236(8) 0.0352(5) 0.5290(7) 0.046(2) Uani 1 1 d . .
H17A H 0.005179 0.074961 0.582456 0.055 Uiso 1 1 calc R U
H17B H -0.091055 0.007361 0.564053 0.055 Uiso 1 1 calc R U
C18 C -0.0629(8) 0.0731(5) 0.4183(7) 0.0452(19) Uani 1 1 d . .
H18 H -0.150947 0.081078 0.415412 0.054 Uiso 1 1 calc R U
C19 C -0.0195(8) 0.0172(5) 0.3247(7) 0.047(2) Uani 1 1 d . .
H19 H -0.087410 -0.000910 0.277023 0.056 Uiso 1 1 calc R U
C20 C 0.0680(7) 0.1333(4) 0.3098(6) 0.0371(17) Uani 1 1 d . .
C21 C 0.1495(6) 0.1892(4) 0.2559(6) 0.0324(15) Uani 1 1 d . .
C22 C 0.1518(7) 0.2661(4) 0.2945(6) 0.0365(16) Uani 1 1 d . .
H22 H 0.102156 0.281685 0.355150 0.044 Uiso 1 1 calc R U
C23 C 0.2270(7) 0.3187(4) 0.2433(8) 0.0429(18) Uani 1 1 d . .
H23 H 0.229236 0.370721 0.269016 0.051 Uiso 1 1 calc R U
C24 C 0.3003(7) 0.2955(5) 0.1535(7) 0.0444(19) Uani 1 1 d . .
H24 H 0.351155 0.332160 0.118364 0.053 Uiso 1 1 calc R U
C25 C 0.2989(7) 0.2201(5) 0.1160(7) 0.0434(18) Uani 1 1 d . .
H25 H 0.349389 0.204554 0.055917 0.052 Uiso 1 1 calc R U
C26 C 0.2236(7) 0.1672(4) 0.1662(6) 0.0378(17) Uani 1 1 d . .
H26 H 0.222026 0.115267 0.139863 0.045 Uiso 1 1 calc R U

loop_
_atom_site_aniso_label
_atom_site_aniso_U_11
_atom_site_aniso_U_22
_atom_site_aniso_U_33
_atom_site_aniso_U_23
_atom_site_aniso_U_13
_atom_site_aniso_U_12
F1 0.062(3) 0.059(3) 0.053(3) 0.009(2) 0.010(2) -0.006(2)
F2 0.051(3) 0.053(3) 0.059(3) -0.008(2) -0.014(2) 0.001(2)
O1 0.044(3) 0.036(3) 0.043(3) 0.006(2) -0.019(2) -0.007(2)
O2 0.070(4) 0.038(3) 0.035(3) -0.007(2) 0.010(3) -0.015(3)
N1 0.043(4) 0.045(4) 0.045(4) -0.008(3) -0.004(3) 0.001(3)
N2 0.041(3) 0.036(3) 0.031(3) 0.003(3) 0.004(3) 0.000(3)
C1 0.084(7) 0.035(4) 0.066(6) -0.005(4) 0.017(5) -0.025(4)
C2 0.045(4) 0.048(5) 0.044(5) 0.003(4) 0.001(4) 0.001(4)
C3 0.038(4) 0.053(5) 0.054(5) -0.003(4) -0.002(4) -0.003(4)
C4 0.040(4) 0.043(4) 0.041(5) -0.011(3) -0.009(3) -0.001(3)
C5 0.041(4) 0.059(5) 0.046(5) 0.002(4) 0.001(4) -0.007(4)
C6 0.042(4) 0.061(5) 0.041(5) 0.003(4) 0.005(4) -0.006(4)
C7 0.049(4) 0.041(4) 0.042(4) 0.003(3) -0.013(4) 0.001(4)
C8 0.043(4) 0.028(3) 0.029(4) -0.006(3) -0.003(3) -0.001(3)
C9 0.050(4) 0.039(4) 0.044(5) -0.008(3) -0.012(4) 0.003(3)
C10 0.054(5) 0.033(4) 0.105(9) -0.012(5) -0.008(5) 0.002(4)
C11 0.044(5) 0.056(6) 0.100(8) -0.024(5) -0.026(5) -0.012(4)
C12 0.041(4) 0.064(5) 0.056(5) -0.014(5) -0.022(4) -0.005(4)
C13 0.027(3) 0.054(4) 0.026(4) 0.006(3) -0.002(3) -0.003(3)
C14 0.113(9) 0.051(6) 0.073(8) -0.008(5) -0.004(7) -0.026(6)
C15 0.075(6) 0.038(4) 0.033(4) -0.006(3) 0.007(4) -0.011(4)
C16 0.060(5) 0.042(4) 0.050(6) 0.007(4) -0.005(4) 0.004(4)
C17 0.052(5) 0.044(4) 0.041(5) 0.007(4) 0.003(4) -0.003(4)
C18 0.050(4) 0.044(4) 0.041(5) 0.007(4) 0.002(4) -0.004(4)
C19 0.061(5) 0.043(5) 0.036(5) -0.004(4) -0.004(4) -0.018(4)
C20 0.038(4) 0.036(4) 0.037(4) 0.006(3) -0.006(3) -0.006(3)
C21 0.038(4) 0.036(4) 0.023(3) -0.001(3) 0.003(3) -0.003(3)
C22 0.043(4) 0.036(4) 0.031(4) -0.003(3) -0.003(3) 0.002(3)
C23 0.039(4) 0.036(4) 0.053(5) -0.001(4) -0.008(4) -0.004(3)
C24 0.039(4) 0.045(4) 0.049(5) 0.011(4) -0.001(3) -0.002(3)
C25 0.046(4) 0.051(5) 0.033(4) 0.004(3) 0.007(3) 0.005(3)
C26 0.047(4) 0.038(4) 0.028(4) -0.005(3) 0.010(3) -0.003(3)

loop_
_atom_type_symbol
_atom_type_description
_atom_type_scat_dispersion_real
_atom_type_scat_dispersion_imag
_atom_type_scat_source
C C 0.0033 0.0016 'International Tables Vol C Tables 4.2.6.8 and 6.1.1.4'
H H 0.0000 0.0000 'International Tables Vol C Tables 4.2.6.8 and 6.1.1.4'
N N 0.0061 0.0033 'International Tables Vol C Tables 4.2.6.8 and 6.1.1.4'
O O 0.0106 0.0060 'International Tables Vol C Tables 4.2.6.8 and 6.1.1.4'
F F 0.0171 0.0103 'International Tables Vol C Tables 4.2.6.8 and 6.1.1.4'

loop_
_geom_angle_atom_site_label_1
_geom_angle_atom_site_label_2
_geom_angle_atom_site_label_3
_geom_angle
C7 O1 C6 106.3(6)
C20 O2 C19 105.8(6)
C7 N1 C5 106.8(7)
C20 N2 C18 107.1(6)
C2 C1 H1A 109.5
C2 C1 H1B 109.5
H1A C1 H1B 109.5
C2 C1 H1C 109.5
H1A C1 H1C 109.5
H1B C1 H1C 109.5
C6 C2 C3 104.2(6)
C6 C2 C1 111.1(7)
C3 C2 C1 107.9(8)
C6 C2 H2 111.1
C3 C2 H2 111.1
C1 C2 H2 111.1
F1 C3 C4 107.9(7)
F1 C3 C2 107.2(7)
C4 C3 C2 106.5(7)
F1 C3 H3 111.6
C4 C3 H3 111.6
C2 C3 H3 111.6
C3 C4 C5 105.2(7)
C3 C4 H4A 110.7
C5 C4 H4A 110.7
C3 C4 H4B 110.7
C5 C4 H4B 110.7
H4A C4 H4B 108.8
N1 C5 C6 105.8(7)
N1 C5 C4 110.4(7)
C6 C5 C4 105.7(7)
N1 C5 H5 111.6
C6 C5 H5 111.6
C4 C5 H5 111.6
O1 C6 C2 109.1(6)
O1 C6 C5 103.3(6)
C2 C6 C5 108.4(7)
O1 C6 H6 111.8
C2 C6 H6 111.8
C5 C6 H6 111.8
N1 C7 O1 117.8(7)
N1 C7 C8 125.8(7)
O1 C7 C8 116.2(6)
C9 C8 C13 119.1(7)
C9 C8 C7 120.9(7)
C13 C8 C7 119.9(6)
C10 C9 C8 119.7(8)
C10 C9 H9 120.1
C8 C9 H9 120.1
C11 C10 C9 121.6(9)
C11 C10 H10 119.2
C9 C10 H10 119.2
C10 C11 C12 118.5(8)
C10 C11 H11 120.8
C12 C11 H11 120.8
C13 C12 C11 121.8(8)
C13 C12 H12 119.1
C11 C12 H12 119.1
C12 C13 C8 119.2(7)
C12 C13 H13 120.4
C8 C13 H13 120.4
C15 C14 H14A 109.5
C15 C14 H14B 109.5
H14A C14 H14B 109.5
C15 C14 H14C 109.5
H14A C14 H14C 109.5
H14B C14 H14C 109.5
C14 C15 C16 109.2(8)
C14 C15 C19 113.0(9)
C16 C15 C19 105.3(7)
C14 C15 H15 109.7
C16 C15 H15 109.7
C19 C15 H15 109.7
F2 C16 C17 107.9(6)
F2 C16 C15 108.9(7)
C17 C16 C15 103.6(7)
F2 C16 H16 112.0
C17 C16 H16 112.0
C15 C16 H16 112.0
C16 C17 C18 107.0(7)
C16 C17 H17A 110.3
C18 C17 H17A 110.3
C16 C17 H17B 110.3
C18 C17 H17B 110.3
H17A C17 H17B 108.6
N2 C18 C17 111.6(7)
N2 C18 C19 104.2(6)
C17 C18 C19 104.8(7)
N2 C18 H18 111.9
C17 C18 H18 111.9
C19 C18 H18 111.9
O2 C19 C15 111.9(7)
O2 C19 C18 104.3(6)
C15 C19 C18 107.2(7)
O2 C19 H19 111.0
C15 C19 H19 111.0
C18 C19 H19 111.0
N2 C20 O2 118.6(6)
N2 C20 C21 126.9(7)
O2 C20 C21 114.5(6)
C26 C21 C22 119.6(6)
C26 C21 C20 121.2(7)
C22 C21 C20 119.2(6)
C23 C22 C21 119.3(7)
C23 C22 H22 120.3
C21 C22 H22 120.3
C22 C23 C24 120.3(7)
C22 C23 H23 119.9
C24 C23 H23 119.9
C25 C24 C23 120.5(7)
C25 C24 H24 119.7
C23 C24 H24 119.7
C24 C25 C26 119.6(7)
C24 C25 H25 120.2
C26 C25 H25 120.2
C25 C26 C21 120.7(7)
C25 C26 H26 119.7
C21 C26 H26 119.7

loop_
_geom_bond_atom_site_label_1
_geom_bond_atom_site_label_2
_geom_bond_distance
F1 C3 1.435(10)
F2 C16 1.436(10)
O1 C7 1.368(9)
O1 C6 1.505(10)
O2 C20 1.358(9)
O2 C19 1.453(10)
N1 C7 1.303(10)
N1 C5 1.494(11)
N2 C20 1.282(10)
N2 C18 1.469(10)
C1 C2 1.552(11)
C1 H1A 0.9800
C1 H1B 0.9800
C1 H1C 0.9800
C2 C6 1.520(12)
C2 C3 1.538(13)
C2 H2 1.0000
C3 C4 1.500(12)
C3 H3 1.0000
C4 C5 1.548(12)
C4 H4A 0.9900
C4 H4B 0.9900
C5 C6 1.534(12)
C5 H5 1.0000
C6 H6 1.0000
C7 C8 1.474(11)
C8 C9 1.401(11)
C8 C13 1.406(10)
C9 C10 1.379(12)
C9 H9 0.9500
C10 C11 1.373(15)
C10 H10 0.9500
C11 C12 1.387(14)
C11 H11 0.9500
C12 C13 1.376(11)
C12 H12 0.9500
C13 H13 0.9500
C14 C15 1.518(13)
C14 H14A 0.9800
C14 H14B 0.9800
C14 H14C 0.9800
C15 C16 1.529(13)
C15 C19 1.532(13)
C15 H15 1.0000
C16 C17 1.520(12)
C16 H16 1.0000
C17 C18 1.533(12)
C17 H17A 0.9900
C17 H17B 0.9900
C18 C19 1.551(12)
C18 H18 1.0000
C19 H19 1.0000
C20 C21 1.478(10)
C21 C26 1.404(10)
C21 C22 1.405(10)
C22 C23 1.383(11)
C22 H22 0.9500
C23 C24 1.405(12)
C23 H23 0.9500
C24 C25 1.378(12)
C24 H24 0.9500
C25 C26 1.381(11)
C25 H25 0.9500
C26 H26 0.9500

loop_
_geom_hbond_atom_site_label_D
_geom_hbond_atom_site_label_H
_geom_hbond_atom_site_label_A
_geom_hbond_distance_DH
_geom_hbond_distance_HA
_geom_hbond_distance_DA
_geom_hbond_angle_DHA
_geom_hbond_site_symmetry_A
C17 H17B O2 0.99 2.63 3.245(10) 120.3 2

loop_
_geom_torsion_atom_site_label_1
_geom_torsion_atom_site_label_2
_geom_torsion_atom_site_label_3
_geom_torsion_atom_site_label_4
_geom_torsion
C6 C2 C3 F1 85.4(7)
C1 C2 C3 F1 -156.4(7)
C6 C2 C3 C4 -30.0(8)
C1 C2 C3 C4 88.2(8)
F1 C3 C4 C5 -83.3(8)
C2 C3 C4 C5 31.6(8)
C7 N1 C5 C6 -1.6(9)
C7 N1 C5 C4 -115.4(8)
C3 C4 C5 N1 93.1(8)
C3 C4 C5 C6 -20.8(8)
C7 O1 C6 C2 115.2(7)
C7 O1 C6 C5 0.0(8)
C3 C2 C6 O1 -95.4(7)
C1 C2 C6 O1 148.7(8)
C3 C2 C6 C5 16.6(8)
C1 C2 C6 C5 -99.4(8)
N1 C5 C6 O1 0.9(8)
C4 C5 C6 O1 118.0(7)
N1 C5 C6 C2 -114.8(7)
C4 C5 C6 C2 2.3(9)
C5 N1 C7 O1 1.8(11)
C5 N1 C7 C8 -172.2(8)
C6 O1 C7 N1 -1.1(10)
C6 O1 C7 C8 173.4(7)
N1 C7 C8 C9 -13.2(13)
O1 C7 C8 C9 172.8(7)
N1 C7 C8 C13 162.7(8)
O1 C7 C8 C13 -11.3(11)
C13 C8 C9 C10 -2.5(13)
C7 C8 C9 C10 173.5(9)
C8 C9 C10 C11 0.9(16)
C9 C10 C11 C12 0.5(17)
C10 C11 C12 C13 -0.5(17)
C11 C12 C13 C8 -1.1(14)
C9 C8 C13 C12 2.6(11)
C7 C8 C13 C12 -173.5(8)
C14 C15 C16 F2 157.2(8)
C19 C15 C16 F2 -81.2(8)
C14 C15 C16 C17 -88.2(9)
C19 C15 C16 C17 33.5(9)
F2 C16 C17 C18 81.6(8)
C15 C16 C17 C18 -33.7(9)
C20 N2 C18 C17 112.9(7)
C20 N2 C18 C19 0.3(8)
C16 C17 C18 N2 -91.7(8)
C16 C17 C18 C19 20.5(9)
C20 O2 C19 C15 -114.5(7)
C20 O2 C19 C18 1.1(8)
C14 C15 C19 O2 -148.2(8)
C16 C15 C19 O2 92.6(8)
C14 C15 C19 C18 97.9(9)
C16 C15 C19 C18 -21.2(9)
N2 C18 C19 O2 -0.9(8)
C17 C18 C19 O2 -118.2(7)
N2 C18 C19 C15 118.0(7)
C17 C18 C19 C15 0.6(9)
C18 N2 C20 O2 0.4(9)
C18 N2 C20 C21 179.7(7)
C19 O2 C20 N2 -1.0(10)
C19 O2 C20 C21 179.6(6)
N2 C20 C21 C26 174.9(8)
O2 C20 C21 C26 -5.8(10)
N2 C20 C21 C22 -5.7(11)
O2 C20 C21 C22 173.6(7)
C26 C21 C22 C23 0.1(11)
C20 C21 C22 C23 -179.3(7)
C21 C22 C23 C24 0.1(11)
C22 C23 C24 C25 -0.6(12)
C23 C24 C25 C26 0.9(12)
C24 C25 C26 C21 -0.7(12)
C22 C21 C26 C25 0.2(11)
C20 C21 C26 C25 179.6(7)
